data_2218634
loop_
_publ_author_name
'Johnston, Andrea'
'Florence, Alastair J.'
'Fabbiani, Francesca J. A.'
'Shankland, Kenneth'
'Bedford, Colin T.'
'Bardin, Julie'

_publ_section_title
;
 Cytenamide trifluoroacetic acid solvate
;
_journal_coeditor_code CF2202
_journal_issue 7
_journal_name_full 'Acta Crystallographica Section E'
_journal_page_first o1215
_journal_page_last o1216
_journal_paper_doi 10.1107/S1600536808016577
_journal_volume 64
_journal_year 2008
_chemical_formula_iupac 'C16 H13 N O, C2 H F3 O2'
_chemical_formula_moiety 'C16 H13 N O, C2 H F3 O2'
_chemical_formula_sum 'C18 H14 F3 N O3'
_chemical_formula_weight 349.31
_chemical_name_common
;
Cytenamide trifluoroacetic acid solvate
;
_chemical_name_systematic
;
5<i>H</i>-dibenzo[<i>a</i>,<i>d</i>]cycloheptatriene-5-carboxamide
trifluoroacetic acid solvate
;
_space_group_IT_number 14
_symmetry_cell_setting monoclinic
_symmetry_space_group_name_Hall '-P 2yn'
_symmetry_space_group_name_H-M 'P 1 21/n 1'
_atom_sites_solution_hydrogens geom
_atom_sites_solution_primary direct
_audit_creation_method CRYSTALS_ver_12.85
_cell_angle_alpha 90
_cell_angle_beta 101.932(8)
_cell_angle_gamma 90
_cell_formula_units_Z 4
_cell_length_a 12.1673(11)
_cell_length_b 6.3235(6)
_cell_length_c 21.4525(15)
_cell_measurement_reflns_used 1137
_cell_measurement_temperature 160
_cell_measurement_theta_max 25
_cell_measurement_theta_min 3
_cell_volume 1614.9(2)
_computing_cell_refinement
;
CrysAlis RED (Oxford Diffraction, 2006)
;
_computing_data_collection
;
CrysAlis CCD (Oxford Diffraction, 2006)
;
_computing_data_reduction
;
CrysAlis RED (Oxford Diffraction, 2006)
;
_computing_molecular_graphics
;
ORTEP-3 (Farrugia, 1997) and
Mercury (Macrae <i>et al.</i>,  2006)
;
_computing_publication_material
;
publCIF (Westrip, 2008) and
PLATON (Spek, 2003)
;
_computing_structure_refinement 'CRYSTALS (Betteridge <i>et al.</i>,  2003)'
_computing_structure_solution 'SHELXS97 (Sheldrick, 2008)'
_diffrn_ambient_temperature 160
_diffrn_detector_area_resol_mean 15.9745
_diffrn_measured_fraction_theta_full 0.995
_diffrn_measured_fraction_theta_max 0.995
_diffrn_measurement_device_type 'Oxford Diffraction Gemini S'
_diffrn_measurement_method '\f and \w scans'
_diffrn_radiation_monochromator graphite
_diffrn_radiation_source 'Enhance (Mo) X-ray Source'
_diffrn_radiation_type 'Mo K\a'
_diffrn_radiation_wavelength 0.71073
_diffrn_reflns_av_R_equivalents 0.094
_diffrn_reflns_limit_h_max 14
_diffrn_reflns_limit_h_min -14
_diffrn_reflns_limit_k_max 7
_diffrn_reflns_limit_k_min 0
_diffrn_reflns_limit_l_max 25
_diffrn_reflns_limit_l_min 0
_diffrn_reflns_number 10796
_diffrn_reflns_theta_full 25.492
_diffrn_reflns_theta_max 25.492
_diffrn_reflns_theta_min 3.057
_diffrn_standards_decay_% 0
_diffrn_standards_interval_count 0
_diffrn_standards_interval_time 0
_diffrn_standards_number 0
_exptl_absorpt_coefficient_mu 0.121
_exptl_absorpt_correction_T_max 0.99
_exptl_absorpt_correction_T_min 0.83
_exptl_absorpt_correction_type multi-scan
_exptl_absorpt_process_details
;
(ABSPACK/CrysAlis RED; Oxford Diffraction, 2006)
;
_exptl_crystal_colour colourless
_exptl_crystal_density_diffrn 1.437
_exptl_crystal_density_method 'not measured'
_exptl_crystal_description block
_exptl_crystal_F_000 720
_exptl_crystal_size_max 0.16
_exptl_crystal_size_mid 0.13
_exptl_crystal_size_min 0.08
_refine_diff_density_max 0.73
_refine_diff_density_min -0.60
_refine_ls_extinction_method None
_refine_ls_goodness_of_fit_ref 1.0446
_refine_ls_hydrogen_treatment noref
_refine_ls_matrix_type full
_refine_ls_number_parameters 236
_refine_ls_number_reflns 2984
_refine_ls_number_restraints 24
_refine_ls_R_factor_all 0.1778
_refine_ls_R_factor_gt 0.0795
_refine_ls_shift/su_max 0.000413
_refine_ls_structure_factor_coef Fsqd
_refine_ls_weighting_details
;
 Method= Modified Sheldrick
 w=1/[\s^2^(F^2^) + ( 0.06P)^2^ + 0.42P]
 ,where P=(max(Fo^2^,0) + 2Fc^2^)/3
;
_refine_ls_weighting_scheme calc
_refine_ls_wR_factor_all 0.1778
_refine_ls_wR_factor_gt 0.1409
_refine_ls_wR_factor_ref 0.1778
_reflns_number_gt 1423
_reflns_number_total 2995
_reflns_threshold_expression I>2\s(I)
_cod_data_source_file cf2202.cif
_cod_data_source_block I
_cod_original_sg_symbol_H-M 'P 21/n'
_cod_original_formula_sum 'C18 H14 F3 N1 O3'
_cod_database_code 2218634
_cod_database_fobs_code 2218634

loop_
_symmetry_equiv_pos_as_xyz
x,y,z
-x,-y,-z
-x+1/2,y+1/2,-z+1/2
x+1/2,-y+1/2,z+1/2

loop_
_atom_site_type_symbol
_atom_site_label
_atom_site_fract_x
_atom_site_fract_y
_atom_site_fract_z
_atom_site_U_iso_or_equiv
_atom_site_adp_type
_atom_site_occupancy
_atom_site_disorder_assembly
_atom_site_disorder_group
C C1 0.6284(3) 0.6720(7) 0.3296(2) 0.0461 Uani 1.0000 . .
C C2 0.5488(4) 0.4854(7) 0.31163(18) 0.0431 Uani 1.0000 . .
C C3 0.4806(3) 0.4971(7) 0.24379(18) 0.0380 Uani 1.0000 . .
C C4 0.4965(4) 0.3481(7) 0.1996(2) 0.0507 Uani 1.0000 . .
C C5 0.4406(4) 0.3618(8) 0.1366(2) 0.0578 Uani 1.0000 . .
C C6 0.3726(4) 0.5332(9) 0.1180(2) 0.0576 Uani 1.0000 . .
C C7 0.3553(4) 0.6826(8) 0.16104(19) 0.0519 Uani 1.0000 . .
C C8 0.4077(3) 0.6646(7) 0.22567(17) 0.0393 Uani 1.0000 . .
C C9 0.3794(4) 0.8214(7) 0.2691(2) 0.0475 Uani 1.0000 . .
C C10 0.3773(3) 0.7968(7) 0.33147(19) 0.0456 Uani 1.0000 . .
C C11 0.4028(3) 0.6095(7) 0.37105(18) 0.0369 Uani 1.0000 . .
C C12 0.3488(4) 0.5854(7) 0.42250(19) 0.0470 Uani 1.0000 . .
C C13 0.3646(4) 0.4094(8) 0.45999(18) 0.0515 Uani 1.0000 . .
C C14 0.4337(4) 0.2524(8) 0.4474(2) 0.0570 Uani 1.0000 . .
C C15 0.4912(4) 0.2755(7) 0.3988(2) 0.0497 Uani 1.0000 . .
C C16 0.4774(3) 0.4536(7) 0.36104(17) 0.0374 Uani 1.0000 . .
C C17 0.8909(4) 0.3112(8) 0.4387(2) 0.0572 Uani 1.0000 . .
C C18 0.8197(3) 0.1386(7) 0.4008(2) 0.0461 Uani 1.0000 . .
N N1 0.6679(3) 0.7697(6) 0.28446(15) 0.0533 Uani 1.0000 . .
O O1 0.7936(2) 0.1490(5) 0.34338(13) 0.0564 Uani 1.0000 . .
O O2 0.6593(2) 0.7215(5) 0.38684(12) 0.0591 Uani 1.0000 . .
O O3 0.7904(3) -0.0019(5) 0.43735(12) 0.0618 Uani 1.0000 . .
F F1 0.9217(4) 0.4524(6) 0.40116(15) 0.1040 Uani 0.964(4) 1 1
F F2 0.9828(2) 0.2331(5) 0.47540(13) 0.0714 Uani 0.964(4) 1 1
F F3 0.8361(3) 0.4082(5) 0.47792(16) 0.0845 Uani 0.964(4) 1 1
F F4 0.846(3) 0.502(2) 0.429(3) 0.0800 Uiso 0.036(4) 1 2
F F5 0.992(2) 0.330(8) 0.425(3) 0.0800 Uiso 0.036(4) 1 2
F F6 0.910(5) 0.282(6) 0.5010(4) 0.0800 Uiso 0.036(4) 1 2
H H11 0.6461 0.7332 0.2450 0.0619 Uiso 1.0000 . .
H H12 0.7150 0.8730 0.2945 0.0619 Uiso 1.0000 . .
H H21 0.5969 0.3601 0.3139 0.0495 Uiso 1.0000 . .
H H41 0.5449 0.2331 0.2125 0.0596 Uiso 1.0000 . .
H H51 0.4499 0.2559 0.1077 0.0680 Uiso 1.0000 . .
H H61 0.3386 0.5487 0.0754 0.0651 Uiso 1.0000 . .
H H71 0.3068 0.7953 0.1473 0.0581 Uiso 1.0000 . .
H H91 0.3579 0.9563 0.2521 0.0539 Uiso 1.0000 . .
H H101 0.3556 0.9169 0.3516 0.0541 Uiso 1.0000 . .
H H121 0.3022 0.6959 0.4312 0.0539 Uiso 1.0000 . .
H H131 0.3278 0.3947 0.4943 0.0619 Uiso 1.0000 . .
H H141 0.4423 0.1260 0.4713 0.0647 Uiso 1.0000 . .
H H151 0.5414 0.1676 0.3914 0.0557 Uiso 1.0000 . .
H H5 0.7404 -0.0935 0.4169 0.0888 Uiso 1.0000 . .

loop_
_atom_site_aniso_label
_atom_site_aniso_U_11
_atom_site_aniso_U_22
_atom_site_aniso_U_33
_atom_site_aniso_U_12
_atom_site_aniso_U_13
_atom_site_aniso_U_23
C1 0.033(2) 0.065(3) 0.040(3) -0.002(2) 0.005(2) 0.003(2)
C2 0.036(2) 0.047(3) 0.044(2) 0.008(2) 0.002(2) -0.006(2)
C3 0.028(2) 0.046(3) 0.041(2) -0.007(2) 0.0095(19) -0.007(2)
C4 0.044(3) 0.056(3) 0.052(3) 0.000(2) 0.011(2) -0.009(2)
C5 0.056(3) 0.072(4) 0.048(3) -0.012(3) 0.015(2) -0.021(3)
C6 0.053(3) 0.081(4) 0.036(3) -0.011(3) 0.002(2) -0.003(3)
C7 0.044(3) 0.070(3) 0.041(3) -0.004(2) 0.004(2) 0.002(3)
C8 0.030(2) 0.049(3) 0.038(2) -0.003(2) 0.0052(19) 0.000(2)
C9 0.047(3) 0.041(3) 0.055(3) 0.002(2) 0.009(2) -0.001(2)
C10 0.047(3) 0.045(3) 0.047(3) 0.003(2) 0.013(2) -0.006(2)
C11 0.036(2) 0.037(3) 0.035(2) -0.006(2) 0.0022(19) -0.006(2)
C12 0.047(3) 0.056(3) 0.038(2) -0.005(2) 0.008(2) -0.011(2)
C13 0.050(3) 0.069(4) 0.035(2) -0.014(3) 0.007(2) 0.006(3)
C14 0.058(3) 0.057(3) 0.050(3) -0.010(3) -0.004(2) 0.011(3)
C15 0.043(3) 0.055(3) 0.048(3) -0.003(2) 0.001(2) 0.002(2)
C16 0.040(3) 0.036(3) 0.032(2) -0.002(2) -0.0011(19) -0.003(2)
C17 0.054(3) 0.064(4) 0.055(3) -0.003(3) 0.014(3) -0.002(3)
C18 0.034(3) 0.060(3) 0.044(3) 0.002(2) 0.007(2) 0.008(3)
N1 0.043(2) 0.078(3) 0.038(2) -0.017(2) 0.0045(17) -0.009(2)
O1 0.0488(19) 0.082(2) 0.0375(17) -0.0082(17) 0.0064(14) 0.0091(17)
O2 0.054(2) 0.090(3) 0.0300(17) -0.0283(18) 0.0024(14) -0.0002(16)
O3 0.060(2) 0.085(2) 0.0362(17) -0.0297(19) -0.0009(15) 0.0067(17)
F1 0.132(3) 0.101(3) 0.074(2) -0.059(3) 0.008(2) 0.020(2)
F2 0.0448(18) 0.091(2) 0.0715(19) -0.0066(16) -0.0045(14) -0.0160(17)
F3 0.075(2) 0.086(2) 0.095(2) 0.0090(19) 0.0230(19) -0.027(2)

loop_
_atom_type_symbol
_atom_type_scat_dispersion_real
_atom_type_scat_dispersion_imag
_atom_type_scat_source
C 0.0033 0.0016 'International Tables Vol C 4.2.6.8 and 6.1.1.4'
H 0.0000 0.0000 'International Tables Vol C 4.2.6.8 and 6.1.1.4'
O 0.0106 0.0060 'International Tables Vol C 4.2.6.8 and 6.1.1.4'
F 0.0171 0.0103 'International Tables Vol C 4.2.6.8 and 6.1.1.4'
N 0.0061 0.0033 'International Tables Vol C 4.2.6.8 and 6.1.1.4'

loop_
_geom_angle_atom_site_label_1
_geom_angle_atom_site_label_2
_geom_angle_atom_site_label_3
_geom_angle
_geom_angle_publ_flag
C2 C1 N1 119.0(4) no
C2 C1 O2 119.3(4) no
N1 C1 O2 121.6(4) no
C1 C2 C3 113.4(4) no
C1 C2 C16 110.5(3) no
C3 C2 C16 113.4(3) no
C1 C2 H21 105.8 no
C3 C2 H21 106.9 no
C16 C2 H21 106.2 no
C2 C3 C4 119.9(4) no
C2 C3 C8 119.8(4) no
C4 C3 C8 120.2(4) no
C3 C4 C5 121.2(4) no
C3 C4 H41 119.6 no
C5 C4 H41 119.2 no
C4 C5 C6 118.6(4) no
C4 C5 H51 120.0 no
C6 C5 H51 121.3 no
C5 C6 C7 121.1(4) no
C5 C6 H61 119.4 no
C7 C6 H61 119.5 no
C6 C7 C8 120.6(4) no
C6 C7 H71 119.3 no
C8 C7 H71 120.1 no
C7 C8 C3 118.2(4) no
C7 C8 C9 117.4(4) no
C3 C8 C9 124.4(4) no
C8 C9 C10 127.8(4) no
C8 C9 H91 116.8 no
C10 C9 H91 115.3 no
C9 C10 C11 128.8(4) no
C9 C10 H101 115.3 no
C11 C10 H101 115.9 no
C10 C11 C12 118.0(4) no
C10 C11 C16 123.9(4) no
C12 C11 C16 118.2(4) no
C11 C12 C13 121.4(4) no
C11 C12 H121 118.3 no
C13 C12 H121 120.4 no
C12 C13 C14 119.6(4) no
C12 C13 H131 120.7 no
C14 C13 H131 119.7 no
C13 C14 C15 120.2(4) no
C13 C14 H141 120.7 no
C15 C14 H141 119.0 no
C14 C15 C16 120.8(4) no
C14 C15 H151 119.6 no
C16 C15 H151 119.6 no
C2 C16 C11 120.1(4) no
C2 C16 C15 120.1(4) no
C11 C16 C15 119.7(4) no
C18 C17 F1 111.5(4) no
C18 C17 F2 111.6(4) no
F1 C17 F2 107.9(4) no
C18 C17 F3 111.4(4) no
F1 C17 F3 108.7(4) no
F2 C17 F3 105.6(4) no
C18 C17 F4 113.56(6) no
C18 C17 F5 113.57(6) no
F4 C17 F5 105.08(7) no
C18 C17 F6 113.57(6) no
F4 C17 F6 105.08(7) no
F5 C17 F6 105.08(7) no
C17 C18 O1 120.4(4) no
C17 C18 O3 111.8(4) no
O1 C18 O3 127.8(4) no
C1 N1 H11 120.6 no
C1 N1 H12 119.5 no
H11 N1 H12 119.9 no
C18 O3 H5 113.5 no

loop_
_geom_bond_atom_site_label_1
_geom_bond_atom_site_label_2
_geom_bond_distance
_geom_bond_publ_flag
C1 C2 1.525(6) no
C1 N1 1.321(5) no
C1 O2 1.247(4) no
C2 C3 1.521(5) no
C2 C16 1.517(6) no
C2 H21 0.980 no
C3 C4 1.379(6) no
C3 C8 1.384(5) no
C4 C5 1.383(6) no
C4 H41 0.941 no
C5 C6 1.372(7) no
C5 H51 0.936 no
C6 C7 1.368(6) no
C6 H61 0.928 no
C7 C8 1.406(5) no
C7 H71 0.934 no
C8 C9 1.451(5) no
C9 C10 1.352(5) no
C9 H91 0.944 no
C10 C11 1.453(6) no
C10 H101 0.938 no
C11 C12 1.405(5) no
C11 C16 1.386(5) no
C12 C13 1.363(6) no
C12 H121 0.942 no
C13 C14 1.364(6) no
C13 H131 0.942 no
C14 C15 1.378(6) no
C14 H141 0.945 no
C15 C16 1.376(5) no
C15 H151 0.951 no
C17 C18 1.520(5) no
C17 F1 1.307(4) no
C17 F2 1.322(5) no
C17 F3 1.328(5) no
C17 C18 1.520(5) no
C17 F4 1.323(7) no
C17 F5 1.323(7) no
C17 F6 1.323(7) no
C18 O1 1.209(4) no
C18 O3 1.283(5) no
N1 H11 0.865 no
N1 H12 0.867 no
O3 H5 0.887 no

loop_
_geom_hbond_atom_site_label_D
_geom_hbond_atom_site_label_H
_geom_hbond_atom_site_label_A
_geom_hbond_site_symmetry_A
_geom_hbond_distance_DH
_geom_hbond_distance_HA
_geom_hbond_distance_DA
_geom_hbond_angle_DHA
_geom_hbond_publ_flag
O3 H5 O2 1_545 0.89 1.58 2.462(4) 173 yes
N1 H11 O1 3_655 0.86 2.23 2.976(4) 144 yes
N1 H12 O1 1_565 0.87 2.16 2.982(5) 159 yes
